data_7130322
loop_
_publ_author_name
'Ataie, Saeed'
'Ovens, Jeffrey S.'
'Tom Baker, R.'

_publ_section_title
;
 Solvent-free Zn (NSNO) complex-catalysed dihydroboration of nitriles
;
_journal_name_full 'Chemical Communications'
_journal_paper_doi 10.1039/D2CC03517K
_journal_year 2022
_chemical_formula_moiety 'C19 H30 B2 F N O4'
_chemical_formula_sum 'C19 H30 B2 F N O4'
_chemical_formula_weight 377.06
_space_group_crystal_system triclinic
_space_group_IT_number 2
_space_group_name_Hall '-P 1'
_space_group_name_H-M_alt 'P -1'
_atom_sites_solution_hydrogens geom
_atom_sites_solution_primary direct
_audit_update_record
;
2021-12-13 deposited with the CCDC.	2022-06-27 downloaded from the CCDC.
;
_cell_angle_alpha 105.4260(10)
_cell_angle_beta 97.8810(10)
_cell_angle_gamma 103.3220(10)
_cell_formula_units_Z 2
_cell_length_a 6.5967(4)
_cell_length_b 12.0859(6)
_cell_length_c 14.3335(7)
_cell_measurement_reflns_used 8441
_cell_measurement_temperature 203(2)
_cell_measurement_theta_max 27.16
_cell_measurement_theta_min 2.70
_cell_volume 1047.70(10)
_computing_cell_refinement 'Bruker SAINT'
_computing_data_collection 'Bruker APEX3'
_computing_data_reduction 'Bruker SAINT'
_computing_structure_refinement 'SHELXL-2018/3 (Sheldrick, 2018)'
_computing_structure_solution
; 
 SHELXT 2014/5 (Sheldrick, 2014)
;
_diffrn_ambient_temperature 203(2)
_diffrn_measured_fraction_theta_full 0.991
_diffrn_measured_fraction_theta_max 0.991
_diffrn_measurement_device_type 'Bruker APEX-II CCD'
_diffrn_measurement_method '\w and \phi scans'
_diffrn_radiation_monochromator graphite
_diffrn_radiation_type MoK\a
_diffrn_radiation_wavelength 0.71073
_diffrn_reflns_av_R_equivalents 0.0220
_diffrn_reflns_av_unetI/netI 0.0193
_diffrn_reflns_Laue_measured_fraction_full 0.991
_diffrn_reflns_Laue_measured_fraction_max 0.991
_diffrn_reflns_limit_h_max 7
_diffrn_reflns_limit_h_min -7
_diffrn_reflns_limit_k_max 13
_diffrn_reflns_limit_k_min -14
_diffrn_reflns_limit_l_max 17
_diffrn_reflns_limit_l_min -14
_diffrn_reflns_number 15994
_diffrn_reflns_point_group_measured_fraction_full 0.991
_diffrn_reflns_point_group_measured_fraction_max 0.991
_diffrn_reflns_theta_full 25.021
_diffrn_reflns_theta_max 25.021
_diffrn_reflns_theta_min 1.508
_exptl_absorpt_coefficient_mu 0.086
_exptl_absorpt_correction_T_max 0.7455
_exptl_absorpt_correction_T_min 0.6619
_exptl_absorpt_correction_type multi-scan
_exptl_absorpt_process_details SADABS
_exptl_crystal_colour colourless
_exptl_crystal_density_diffrn 1.195
_exptl_crystal_description plate
_exptl_crystal_F_000 404
_exptl_crystal_size_max 0.439
_exptl_crystal_size_mid 0.353
_exptl_crystal_size_min 0.138
_refine_diff_density_max 0.281
_refine_diff_density_min -0.184
_refine_diff_density_rms 0.033
_refine_ls_abs_structure_details none
_refine_ls_extinction_method none
_refine_ls_goodness_of_fit_ref 1.036
_refine_ls_hydrogen_treatment constr
_refine_ls_matrix_type full
_refine_ls_number_parameters 292
_refine_ls_number_reflns 3664
_refine_ls_number_restraints 0
_refine_ls_restrained_S_all 1.036
_refine_ls_R_factor_all 0.0526
_refine_ls_R_factor_gt 0.0391
_refine_ls_shift/su_max 0.001
_refine_ls_shift/su_mean 0.000
_refine_ls_structure_factor_coef Fsqd
_refine_ls_weighting_details 'w=1/[\s^2^(Fo^2^)+(0.0547P)^2^+0.2357P] where P=(Fo^2^+2Fc^2^)/3'
_refine_ls_weighting_scheme calc
_refine_ls_wR_factor_gt 0.1000
_refine_ls_wR_factor_ref 0.1080
_reflns_Friedel_coverage 0.000
_reflns_number_gt 2901
_reflns_number_total 3664
_reflns_threshold_expression 'I > 2\s(I)'
_cod_data_source_file d2cc03517k2.cif
_cod_data_source_block K0991
_cod_database_code 7130322
_shelx_space_group_comment
;
The symmetry employed for this shelxl refinement is uniquely defined
by the following loop, which should always be used as a source of
symmetry information in preference to the above space-group names.
They are only intended as comments.
;
_shelx_shelxl_version_number 2018/3

loop_
_space_group_symop_operation_xyz
'x, y, z'
'-x, -y, -z'

loop_
_atom_site_label
_atom_site_type_symbol
_atom_site_fract_x
_atom_site_fract_y
_atom_site_fract_z
_atom_site_U_iso_or_equiv
_atom_site_adp_type
_atom_site_occupancy
_atom_site_site_symmetry_order
_atom_site_calc_flag
_atom_site_refinement_flags_posn
_atom_site_refinement_flags_adp
_atom_site_refinement_flags_occupancy
_atom_site_disorder_assembly
_atom_site_disorder_group
F1 F 1.0174(2) 0.32851(13) 0.35540(8) 0.0922(4) Uani 1 1 d . . . . .
O1 O 0.42353(17) 0.20237(9) 0.77492(9) 0.0493(3) Uani 1 1 d . . . . .
O2 O 0.68988(18) 0.12352(9) 0.72809(10) 0.0583(4) Uani 1 1 d . . . . .
O3 O 0.54587(15) 0.47107(8) 0.84003(7) 0.0338(2) Uani 1 1 d . . . . .
O4 O 0.89454(15) 0.55728(8) 0.84009(7) 0.0350(2) Uani 1 1 d . . . . .
N1 N 0.76774(18) 0.33980(10) 0.77399(8) 0.0328(3) Uani 1 1 d . . . . .
C2 C 0.3393(3) 0.07285(14) 0.74721(15) 0.0577(5) Uani 1 1 d . . . . .
C6 C 0.5336(4) -0.08768(16) 0.68423(18) 0.0780(6) Uani 1 1 d . . . . .
H6A H 0.598250 -0.118822 0.629800 0.117 Uiso 1 1 calc R U . A 1
H6B H 0.397019 -0.143436 0.678083 0.117 Uiso 1 1 calc R U . A 1
H6C H 0.626392 -0.077190 0.746486 0.117 Uiso 1 1 calc R U . A 1
C7 C 0.5745(2) 0.60018(12) 0.86456(10) 0.0341(3) Uani 1 1 d . . . . .
C8 C 0.8197(2) 0.65101(12) 0.90016(10) 0.0332(3) Uani 1 1 d . . . . .
C9 C 0.8968(3) 0.66070(14) 1.00771(11) 0.0442(4) Uani 1 1 d . . . . .
H9A H 0.834882 0.585541 1.018806 0.066 Uiso 1 1 calc R U . . .
H9B H 0.853716 0.724073 1.050435 0.066 Uiso 1 1 calc R U . . .
H9C H 1.050939 0.678663 1.022511 0.066 Uiso 1 1 calc R U . . .
C10 C 0.9160(3) 0.76737(13) 0.88096(13) 0.0464(4) Uani 1 1 d . . . . .
H10A H 0.882242 0.756476 0.810505 0.070 Uiso 1 1 calc R U . . .
H10B H 1.069520 0.790987 0.904059 0.070 Uiso 1 1 calc R U . . .
H10C H 0.857958 0.829086 0.916041 0.070 Uiso 1 1 calc R U . . .
C11 C 0.4888(3) 0.62294(15) 0.76940(12) 0.0510(4) Uani 1 1 d . . . . .
H11A H 0.573237 0.600696 0.720927 0.077 Uiso 1 1 calc R U . . .
H11B H 0.497015 0.707060 0.783002 0.077 Uiso 1 1 calc R U . . .
H11C H 0.341536 0.575565 0.743613 0.077 Uiso 1 1 calc R U . . .
C12 C 0.4489(3) 0.63746(14) 0.94248(13) 0.0477(4) Uani 1 1 d . . . . .
H12A H 0.478615 0.723827 0.964052 0.072 Uiso 1 1 calc R U . . .
H12B H 0.489817 0.610922 0.998620 0.072 Uiso 1 1 calc R U . . .
H12C H 0.297748 0.601503 0.914660 0.072 Uiso 1 1 calc R U . . .
C13 C 0.9771(2) 0.34193(13) 0.74755(10) 0.0354(3) Uani 1 1 d . . . . .
H13A H 1.019602 0.273392 0.759197 0.042 Uiso 1 1 calc R U . . .
H13B H 1.082855 0.414654 0.791728 0.042 Uiso 1 1 calc R U . . .
C14 C 0.9818(2) 0.33819(12) 0.64170(10) 0.0346(3) Uani 1 1 d . . . . .
C15 C 0.8232(3) 0.36029(14) 0.58138(11) 0.0428(4) Uani 1 1 d . . . . .
H15 H 0.705209 0.377145 0.606135 0.051 Uiso 1 1 calc R U . . .
C16 C 0.8353(3) 0.35800(16) 0.48504(12) 0.0542(5) Uani 1 1 d . . . . .
H16 H 0.727553 0.373551 0.444584 0.065 Uiso 1 1 calc R U . . .
C17 C 1.0061(3) 0.33283(16) 0.45062(12) 0.0580(5) Uani 1 1 d . . . . .
C18 C 1.1678(3) 0.31189(18) 0.50736(14) 0.0627(5) Uani 1 1 d . . . . .
H18 H 1.285309 0.295628 0.481793 0.075 Uiso 1 1 calc R U . . .
C19 C 1.1545(3) 0.31520(16) 0.60363(12) 0.0504(4) Uani 1 1 d . . . . .
H19 H 1.265142 0.301525 0.643857 0.061 Uiso 1 1 calc R U . . .
B1 B 0.6270(3) 0.22500(15) 0.75873(13) 0.0364(4) Uani 1 1 d . . . . .
B2 B 0.7333(2) 0.45311(14) 0.81719(11) 0.0299(3) Uani 1 1 d . . . . .
C1A C 0.5037(6) 0.0229(3) 0.6818(4) 0.0427(11) Uani 0.407(4) 1 d . . P B 1
C3A C 0.1288(9) 0.0235(5) 0.7163(8) 0.096(3) Uani 0.407(4) 1 d . . P B 1
H3A1 H 0.056418 0.060104 0.765268 0.144 Uiso 0.407(4) 1 calc R U P B 1
H3A2 H 0.096110 -0.061627 0.707393 0.144 Uiso 0.407(4) 1 calc R U P B 1
H3A3 H 0.081349 0.036128 0.653855 0.144 Uiso 0.407(4) 1 calc R U P B 1
C4A C 0.4159(13) 0.0499(5) 0.8537(4) 0.098(3) Uani 0.407(4) 1 d . . P B 1
H4AA H 0.376815 -0.035272 0.844784 0.146 Uiso 0.407(4) 1 calc R U P B 1
H4AB H 0.346455 0.089042 0.902831 0.146 Uiso 0.407(4) 1 calc R U P B 1
H4AC H 0.569222 0.082439 0.875842 0.146 Uiso 0.407(4) 1 calc R U P B 1
C5A C 0.4098(11) 0.0029(5) 0.5752(4) 0.091(2) Uani 0.407(4) 1 d . . P B 1
H5AA H 0.517139 -0.006920 0.536144 0.136 Uiso 0.407(4) 1 calc R U P B 1
H5AB H 0.361698 0.071216 0.569190 0.136 Uiso 0.407(4) 1 calc R U P B 1
H5AC H 0.289995 -0.068479 0.551392 0.136 Uiso 0.407(4) 1 calc R U P B 1
C1B C 0.5271(4) 0.0296(2) 0.7543(3) 0.0459(8) Uani 0.593(4) 1 d . . P B 2
C3B C 0.1999(6) 0.0410(3) 0.6396(3) 0.0712(12) Uani 0.593(4) 1 d . . P B 2
H3BA H 0.291298 0.061968 0.595777 0.107 Uiso 0.593(4) 1 calc R U P B 2
H3BB H 0.094759 0.085618 0.642086 0.107 Uiso 0.593(4) 1 calc R U P B 2
H3BC H 0.128061 -0.043933 0.615073 0.107 Uiso 0.593(4) 1 calc R U P B 2
C4B C 0.1757(6) 0.0436(3) 0.8122(4) 0.0675(11) Uani 0.593(4) 1 d . . P B 2
H4BA H 0.057075 0.075556 0.797824 0.101 Uiso 0.593(4) 1 calc R U P B 2
H4BB H 0.244526 0.079488 0.881615 0.101 Uiso 0.593(4) 1 calc R U P B 2
H4BC H 0.123758 -0.042337 0.797439 0.101 Uiso 0.593(4) 1 calc R U P B 2
C5B C 0.6055(5) 0.0267(3) 0.8582(2) 0.0577(9) Uani 0.593(4) 1 d . . P B 2
H5BA H 0.507958 -0.038088 0.871271 0.087 Uiso 0.593(4) 1 calc R U P B 2
H5BB H 0.612219 0.102017 0.906010 0.087 Uiso 0.593(4) 1 calc R U P B 2
H5BC H 0.746248 0.014361 0.863677 0.087 Uiso 0.593(4) 1 calc R U P B 2

loop_
_atom_site_aniso_label
_atom_site_aniso_U_11
_atom_site_aniso_U_22
_atom_site_aniso_U_33
_atom_site_aniso_U_23
_atom_site_aniso_U_13
_atom_site_aniso_U_12
F1 0.1253(11) 0.1086(10) 0.0401(6) 0.0205(6) 0.0318(7) 0.0222(8)
O1 0.0391(6) 0.0291(5) 0.0777(8) 0.0150(5) 0.0129(5) 0.0070(5)
O2 0.0412(7) 0.0298(6) 0.1012(10) 0.0144(6) 0.0144(6) 0.0119(5)
O3 0.0322(5) 0.0277(5) 0.0410(6) 0.0105(4) 0.0088(4) 0.0071(4)
O4 0.0328(5) 0.0297(5) 0.0415(6) 0.0087(4) 0.0119(4) 0.0073(4)
N1 0.0323(7) 0.0306(6) 0.0360(6) 0.0105(5) 0.0074(5) 0.0093(5)
C2 0.0564(11) 0.0278(8) 0.0815(13) 0.0113(8) 0.0193(10) 0.0013(8)
C6 0.0991(17) 0.0326(9) 0.0951(16) 0.0089(10) 0.0268(13) 0.0138(10)
C7 0.0356(8) 0.0268(7) 0.0402(8) 0.0110(6) 0.0068(6) 0.0093(6)
C8 0.0354(8) 0.0286(7) 0.0353(8) 0.0084(6) 0.0093(6) 0.0091(6)
C9 0.0432(9) 0.0448(9) 0.0391(9) 0.0084(7) 0.0032(7) 0.0106(7)
C10 0.0485(10) 0.0321(8) 0.0559(10) 0.0136(7) 0.0135(8) 0.0048(7)
C11 0.0527(10) 0.0445(9) 0.0547(10) 0.0210(8) -0.0031(8) 0.0132(8)
C12 0.0394(9) 0.0414(9) 0.0619(10) 0.0093(8) 0.0184(8) 0.0140(7)
C13 0.0344(8) 0.0351(7) 0.0375(8) 0.0105(6) 0.0074(6) 0.0123(6)
C14 0.0366(8) 0.0272(7) 0.0354(8) 0.0055(6) 0.0063(6) 0.0059(6)
C15 0.0441(9) 0.0434(9) 0.0376(8) 0.0093(7) 0.0063(7) 0.0111(7)
C16 0.0644(12) 0.0531(10) 0.0388(9) 0.0130(8) 0.0020(8) 0.0113(9)
C17 0.0769(13) 0.0544(11) 0.0339(9) 0.0078(8) 0.0170(9) 0.0052(9)
C18 0.0646(12) 0.0694(12) 0.0524(11) 0.0076(9) 0.0285(9) 0.0190(10)
C19 0.0491(10) 0.0571(10) 0.0456(9) 0.0106(8) 0.0133(8) 0.0200(8)
B1 0.0365(9) 0.0311(8) 0.0412(9) 0.0110(7) 0.0037(7) 0.0113(7)
B2 0.0313(8) 0.0311(8) 0.0282(8) 0.0126(7) 0.0057(6) 0.0071(7)
C1A 0.042(2) 0.030(2) 0.055(3) 0.008(2) 0.013(2) 0.0111(17)
C3A 0.048(3) 0.040(3) 0.185(9) 0.008(4) 0.038(4) 0.004(2)
C4A 0.154(8) 0.053(3) 0.078(4) 0.020(3) 0.051(4) 0.000(4)
C5A 0.135(6) 0.056(3) 0.055(3) 0.006(2) 0.002(3) 0.000(3)
C1B 0.0433(17) 0.0272(13) 0.066(2) 0.0157(14) 0.0110(15) 0.0073(11)
C3B 0.071(3) 0.0375(17) 0.086(3) 0.0096(17) -0.016(2) 0.0090(16)
C4B 0.054(2) 0.0437(18) 0.111(3) 0.031(2) 0.026(2) 0.0101(15)
C5B 0.057(2) 0.0517(18) 0.074(2) 0.0311(16) 0.0135(16) 0.0194(15)

loop_
_atom_type_symbol
_atom_type_description
_atom_type_scat_dispersion_real
_atom_type_scat_dispersion_imag
_atom_type_scat_source
C C 0.0033 0.0016 'International Tables Vol C Tables 4.2.6.8 and 6.1.1.4'
H H 0.0000 0.0000 'International Tables Vol C Tables 4.2.6.8 and 6.1.1.4'
B B 0.0013 0.0007 'International Tables Vol C Tables 4.2.6.8 and 6.1.1.4'
F F 0.0171 0.0103 'International Tables Vol C Tables 4.2.6.8 and 6.1.1.4'
N N 0.0061 0.0033 'International Tables Vol C Tables 4.2.6.8 and 6.1.1.4'
O O 0.0106 0.0060 'International Tables Vol C Tables 4.2.6.8 and 6.1.1.4'

loop_
_geom_angle_atom_site_label_1
_geom_angle_atom_site_label_2
_geom_angle_atom_site_label_3
_geom_angle
_geom_angle_site_symmetry_1
_geom_angle_site_symmetry_3
_geom_angle_publ_flag
B1 O1 C2 106.70(12) . . ?
B1 O2 C1A 109.16(18) . . ?
B1 O2 C1B 103.54(15) . . ?
B2 O3 C7 105.88(10) . . ?
B2 O4 C8 106.19(10) . . ?
B1 N1 B2 127.04(13) . . ?
B1 N1 C13 116.34(12) . . ?
B2 N1 C13 116.52(11) . . ?
C3A C2 O1 119.1(3) . . ?
C1B C2 O1 104.56(16) . . ?
C1B C2 C4B 118.8(2) . . ?
O1 C2 C4B 108.21(18) . . ?
C1B C2 C3B 116.5(2) . . ?
O1 C2 C3B 102.36(18) . . ?
C4B C2 C3B 105.0(3) . . ?
C3A C2 C1A 120.2(4) . . ?
O1 C2 C1A 103.59(18) . . ?
C3A C2 C4A 108.4(5) . . ?
O1 C2 C4A 100.6(2) . . ?
C1A C2 C4A 101.9(4) . . ?
C1A C6 H6A 109.5 . . ?
C1A C6 H6B 109.5 . . ?
H6A C6 H6B 109.5 . . ?
C1A C6 H6C 109.5 . . ?
H6A C6 H6C 109.5 . . ?
H6B C6 H6C 109.5 . . ?
O3 C7 C12 108.99(11) . . ?
O3 C7 C11 106.60(11) . . ?
C12 C7 C11 110.46(13) . . ?
O3 C7 C8 102.08(10) . . ?
C12 C7 C8 114.60(12) . . ?
C11 C7 C8 113.39(12) . . ?
O4 C8 C10 108.57(11) . . ?
O4 C8 C9 106.86(11) . . ?
C10 C8 C9 110.35(12) . . ?
O4 C8 C7 101.91(10) . . ?
C10 C8 C7 115.40(12) . . ?
C9 C8 C7 112.99(12) . . ?
C8 C9 H9A 109.5 . . ?
C8 C9 H9B 109.5 . . ?
H9A C9 H9B 109.5 . . ?
C8 C9 H9C 109.5 . . ?
H9A C9 H9C 109.5 . . ?
H9B C9 H9C 109.5 . . ?
C8 C10 H10A 109.5 . . ?
C8 C10 H10B 109.5 . . ?
H10A C10 H10B 109.5 . . ?
C8 C10 H10C 109.5 . . ?
H10A C10 H10C 109.5 . . ?
H10B C10 H10C 109.5 . . ?
C7 C11 H11A 109.5 . . ?
C7 C11 H11B 109.5 . . ?
H11A C11 H11B 109.5 . . ?
C7 C11 H11C 109.5 . . ?
H11A C11 H11C 109.5 . . ?
H11B C11 H11C 109.5 . . ?
C7 C12 H12A 109.5 . . ?
C7 C12 H12B 109.5 . . ?
H12A C12 H12B 109.5 . . ?
C7 C12 H12C 109.5 . . ?
H12A C12 H12C 109.5 . . ?
H12B C12 H12C 109.5 . . ?
N1 C13 C14 114.48(11) . . ?
N1 C13 H13A 108.6 . . ?
C14 C13 H13A 108.6 . . ?
N1 C13 H13B 108.6 . . ?
C14 C13 H13B 108.6 . . ?
H13A C13 H13B 107.6 . . ?
C19 C14 C15 118.05(14) . . ?
C19 C14 C13 118.94(13) . . ?
C15 C14 C13 122.98(13) . . ?
C14 C15 C16 121.18(16) . . ?
C14 C15 H15 119.4 . . ?
C16 C15 H15 119.4 . . ?
C17 C16 C15 118.47(17) . . ?
C17 C16 H16 120.8 . . ?
C15 C16 H16 120.8 . . ?
C16 C17 C18 122.67(16) . . ?
C16 C17 F1 118.81(18) . . ?
C18 C17 F1 118.52(18) . . ?
C17 C18 C19 118.30(17) . . ?
C17 C18 H18 120.9 . . ?
C19 C18 H18 120.9 . . ?
C14 C19 C18 121.32(17) . . ?
C14 C19 H19 119.3 . . ?
C18 C19 H19 119.3 . . ?
O2 B1 O1 112.82(13) . . ?
O2 B1 N1 121.18(14) . . ?
O1 B1 N1 125.98(14) . . ?
O3 B2 O4 113.42(12) . . ?
O3 B2 N1 125.67(13) . . ?
O4 B2 N1 120.91(13) . . ?
C6 C1A O2 114.3(3) . . ?
C6 C1A C5A 104.5(4) . . ?
O2 C1A C5A 116.7(4) . . ?
C6 C1A C2 116.9(3) . . ?
O2 C1A C2 97.6(2) . . ?
C5A C1A C2 107.1(4) . . ?
C2 C3A H3A1 109.5 . . ?
C2 C3A H3A2 109.5 . . ?
H3A1 C3A H3A2 109.5 . . ?
C2 C3A H3A3 109.5 . . ?
H3A1 C3A H3A3 109.5 . . ?
H3A2 C3A H3A3 109.5 . . ?
C2 C4A H4AA 109.5 . . ?
C2 C4A H4AB 109.5 . . ?
H4AA C4A H4AB 109.5 . . ?
C2 C4A H4AC 109.5 . . ?
H4AA C4A H4AC 109.5 . . ?
H4AB C4A H4AC 109.5 . . ?
C1A C5A H5AA 109.5 . . ?
C1A C5A H5AB 109.5 . . ?
H5AA C5A H5AB 109.5 . . ?
C1A C5A H5AC 109.5 . . ?
H5AA C5A H5AC 109.5 . . ?
H5AB C5A H5AC 109.5 . . ?
C2 C1B C6 122.1(3) . . ?
C2 C1B C5B 112.1(3) . . ?
C6 C1B C5B 106.1(2) . . ?
C2 C1B O2 102.14(19) . . ?
C6 C1B O2 103.2(2) . . ?
C5B C1B O2 110.5(2) . . ?
C2 C3B H3BA 109.5 . . ?
C2 C3B H3BB 109.5 . . ?
H3BA C3B H3BB 109.5 . . ?
C2 C3B H3BC 109.5 . . ?
H3BA C3B H3BC 109.5 . . ?
H3BB C3B H3BC 109.5 . . ?
C2 C4B H4BA 109.5 . . ?
C2 C4B H4BB 109.5 . . ?
H4BA C4B H4BB 109.5 . . ?
C2 C4B H4BC 109.5 . . ?
H4BA C4B H4BC 109.5 . . ?
H4BB C4B H4BC 109.5 . . ?
C1B C5B H5BA 109.5 . . ?
C1B C5B H5BB 109.5 . . ?
H5BA C5B H5BB 109.5 . . ?
C1B C5B H5BC 109.5 . . ?
H5BA C5B H5BC 109.5 . . ?
H5BB C5B H5BC 109.5 . . ?

loop_
_geom_bond_atom_site_label_1
_geom_bond_atom_site_label_2
_geom_bond_distance
_geom_bond_site_symmetry_2
_geom_bond_publ_flag
F1 C17 1.3649(19) . ?
O1 B1 1.371(2) . ?
O1 C2 1.4576(18) . ?
O2 B1 1.366(2) . ?
O2 C1A 1.445(4) . ?
O2 C1B 1.536(3) . ?
O3 B2 1.3713(18) . ?
O3 C7 1.4656(16) . ?
O4 B2 1.3751(18) . ?
O4 C8 1.4574(16) . ?
N1 B1 1.423(2) . ?
N1 B2 1.4287(19) . ?
N1 C13 1.4778(18) . ?
C2 C3A 1.338(6) . ?
C2 C1B 1.453(3) . ?
C2 C4B 1.559(4) . ?
C2 C3B 1.583(4) . ?
C2 C1A 1.642(5) . ?
C2 C4A 1.655(7) . ?
C6 C1A 1.404(4) . ?
C6 C1B 1.517(4) . ?
C6 H6A 0.9700 . ?
C6 H6B 0.9700 . ?
C6 H6C 0.9700 . ?
C7 C12 1.515(2) . ?
C7 C11 1.522(2) . ?
C7 C8 1.550(2) . ?
C8 C10 1.516(2) . ?
C8 C9 1.520(2) . ?
C9 H9A 0.9700 . ?
C9 H9B 0.9700 . ?
C9 H9C 0.9700 . ?
C10 H10A 0.9700 . ?
C10 H10B 0.9700 . ?
C10 H10C 0.9700 . ?
C11 H11A 0.9700 . ?
C11 H11B 0.9700 . ?
C11 H11C 0.9700 . ?
C12 H12A 0.9700 . ?
C12 H12B 0.9700 . ?
C12 H12C 0.9700 . ?
C13 C14 1.511(2) . ?
C13 H13A 0.9800 . ?
C13 H13B 0.9800 . ?
C14 C19 1.382(2) . ?
C14 C15 1.384(2) . ?
C15 C16 1.387(2) . ?
C15 H15 0.9400 . ?
C16 C17 1.354(3) . ?
C16 H16 0.9400 . ?
C17 C18 1.364(3) . ?
C18 C19 1.385(2) . ?
C18 H18 0.9400 . ?
C19 H19 0.9400 . ?
C1A C5A 1.501(8) . ?
C3A H3A1 0.9700 . ?
C3A H3A2 0.9700 . ?
C3A H3A3 0.9700 . ?
C4A H4AA 0.9700 . ?
C4A H4AB 0.9700 . ?
C4A H4AC 0.9700 . ?
C5A H5AA 0.9700 . ?
C5A H5AB 0.9700 . ?
C5A H5AC 0.9700 . ?
C1B C5B 1.520(5) . ?
C3B H3BA 0.9700 . ?
C3B H3BB 0.9700 . ?
C3B H3BC 0.9700 . ?
C4B H4BA 0.9700 . ?
C4B H4BB 0.9700 . ?
C4B H4BC 0.9700 . ?
C5B H5BA 0.9700 . ?
C5B H5BB 0.9700 . ?
C5B H5BC 0.9700 . ?

loop_
_geom_hbond_atom_site_label_D
_geom_hbond_atom_site_label_H
_geom_hbond_atom_site_label_A
_geom_hbond_distance_DH
_geom_hbond_distance_HA
_geom_hbond_distance_DA
_geom_hbond_angle_DHA
_geom_hbond_site_symmetry_A
_geom_hbond_publ_flag
C10 H10A F1 0.97 2.57 3.401(2) 144.0 2_766 yes
C12 H12C O4 0.97 2.60 3.5502(19) 166.1 1_455 yes

loop_
_geom_torsion_atom_site_label_1
_geom_torsion_atom_site_label_2
_geom_torsion_atom_site_label_3
_geom_torsion_atom_site_label_4
_geom_torsion
_geom_torsion_site_symmetry_1
_geom_torsion_site_symmetry_2
_geom_torsion_site_symmetry_3
_geom_torsion_site_symmetry_4
_geom_torsion_publ_flag
B1 O1 C2 C3A -152.6(5) . . . . ?
B1 O1 C2 C1B 22.6(2) . . . . ?
B1 O1 C2 C4B 150.2(2) . . . . ?
B1 O1 C2 C3B -99.3(2) . . . . ?
B1 O1 C2 C1A -15.9(2) . . . . ?
B1 O1 C2 C4A 89.2(3) . . . . ?
B2 O3 C7 C12 -147.64(12) . . . . ?
B2 O3 C7 C11 93.13(13) . . . . ?
B2 O3 C7 C8 -26.05(13) . . . . ?
B2 O4 C8 C10 -148.75(12) . . . . ?
B2 O4 C8 C9 92.23(13) . . . . ?
B2 O4 C8 C7 -26.52(13) . . . . ?
O3 C7 C8 O4 31.88(12) . . . . ?
C12 C7 C8 O4 149.52(12) . . . . ?
C11 C7 C8 O4 -82.38(13) . . . . ?
O3 C7 C8 C10 149.29(12) . . . . ?
C12 C7 C8 C10 -93.07(15) . . . . ?
C11 C7 C8 C10 35.03(17) . . . . ?
O3 C7 C8 C9 -82.42(13) . . . . ?
C12 C7 C8 C9 35.22(17) . . . . ?
C11 C7 C8 C9 163.32(13) . . . . ?
B1 N1 C13 C14 89.79(15) . . . . ?
B2 N1 C13 C14 -93.61(15) . . . . ?
N1 C13 C14 C19 -166.87(13) . . . . ?
N1 C13 C14 C15 15.1(2) . . . . ?
C19 C14 C15 C16 0.8(2) . . . . ?
C13 C14 C15 C16 178.87(14) . . . . ?
C14 C15 C16 C17 0.4(2) . . . . ?
C15 C16 C17 C18 -1.2(3) . . . . ?
C15 C16 C17 F1 178.95(15) . . . . ?
C16 C17 C18 C19 0.8(3) . . . . ?
F1 C17 C18 C19 -179.36(16) . . . . ?
C15 C14 C19 C18 -1.2(2) . . . . ?
C13 C14 C19 C18 -179.38(15) . . . . ?
C17 C18 C19 C14 0.5(3) . . . . ?
C1A O2 B1 O1 24.5(3) . . . . ?
C1B O2 B1 O1 -16.2(2) . . . . ?
C1A O2 B1 N1 -157.4(3) . . . . ?
C1B O2 B1 N1 161.85(19) . . . . ?
C2 O1 B1 O2 -3.31(19) . . . . ?
C2 O1 B1 N1 178.71(16) . . . . ?
B2 N1 B1 O2 -171.62(14) . . . . ?
C13 N1 B1 O2 4.6(2) . . . . ?
B2 N1 B1 O1 6.2(2) . . . . ?
C13 N1 B1 O1 -177.61(14) . . . . ?
C7 O3 B2 O4 10.48(15) . . . . ?
C7 O3 B2 N1 -169.61(13) . . . . ?
C8 O4 B2 O3 11.28(15) . . . . ?
C8 O4 B2 N1 -168.65(12) . . . . ?
B1 N1 B2 O3 -9.0(2) . . . . ?
C13 N1 B2 O3 174.82(12) . . . . ?
B1 N1 B2 O4 170.92(13) . . . . ?
C13 N1 B2 O4 -5.27(19) . . . . ?
B1 O2 C1A C6 -154.9(3) . . . . ?
B1 O2 C1A C5A 82.7(4) . . . . ?
B1 O2 C1A C2 -30.8(3) . . . . ?
C3A C2 C1A C6 -73.9(6) . . . . ?
O1 C2 C1A C6 150.1(3) . . . . ?
C4A C2 C1A C6 45.9(4) . . . . ?
C3A C2 C1A O2 163.9(5) . . . . ?
O1 C2 C1A O2 27.9(3) . . . . ?
C4A C2 C1A O2 -76.3(3) . . . . ?
C3A C2 C1A C5A 42.9(6) . . . . ?
O1 C2 C1A C5A -93.2(3) . . . . ?
C4A C2 C1A C5A 162.7(4) . . . . ?
O1 C2 C1B C6 -145.3(2) . . . . ?
C4B C2 C1B C6 94.0(4) . . . . ?
C3B C2 C1B C6 -33.1(4) . . . . ?
O1 C2 C1B C5B 87.3(2) . . . . ?
C4B C2 C1B C5B -33.4(3) . . . . ?
C3B C2 C1B C5B -160.6(2) . . . . ?
O1 C2 C1B O2 -31.0(3) . . . . ?
C4B C2 C1B O2 -151.7(2) . . . . ?
C3B C2 C1B O2 81.2(3) . . . . ?
B1 O2 C1B C2 29.1(3) . . . . ?
B1 O2 C1B C6 156.57(19) . . . . ?
B1 O2 C1B C5B -90.3(2) . . . . ?
